data_4502034
loop_
_publ_author_name
'Kong, Guo-Qiang'
'Wu, Chuan-De'

_publ_section_title
;
 Four Novel Coordination Polymers Based on a Flexible Zwitterionic Ligand
 and Their Framework Dependent Luminescent Properties
;
_journal_issue 10
_journal_name_full 'Crystal Growth &amp; Design'
_journal_page_first 4590
_journal_paper_doi 10.1021/cg100885e
_journal_volume 10
_journal_year 2010
_chemical_formula_sum 'C30 H29 Br N4 O10 Zn'
_chemical_formula_weight 750.85
_chemical_name_systematic
; 
 ? 
;
_space_group_IT_number 14
_symmetry_cell_setting monoclinic
_symmetry_space_group_name_Hall '-P 2ybc'
_symmetry_space_group_name_H-M 'P 1 21/c 1'
_atom_sites_solution_hydrogens geom
_atom_sites_solution_primary direct
_atom_sites_solution_secondary difmap
_audit_creation_method SHELXL-97
_cell_angle_alpha 90.00
_cell_angle_beta 115.038(2)
_cell_angle_gamma 90.00
_cell_formula_units_Z 4
_cell_length_a 14.6283(13)
_cell_length_b 15.3950(14)
_cell_length_c 15.2329(14)
_cell_measurement_reflns_used 14250
_cell_measurement_temperature 293(2)
_cell_measurement_theta_max 24.26
_cell_measurement_theta_min 2.09
_cell_volume 3108.1(5)
_computing_structure_refinement 'SHELXL-97 (Sheldrick, 1997)'
_computing_structure_solution 'SHELXS-97 (Sheldrick, 1990)'
_diffrn_ambient_temperature 293(2)
_diffrn_measured_fraction_theta_full 0.995
_diffrn_measured_fraction_theta_max 0.995
_diffrn_radiation_monochromator graphite
_diffrn_radiation_source 'fine-focus sealed tube'
_diffrn_radiation_type MoK\a
_diffrn_radiation_wavelength 0.71073
_diffrn_reflns_av_R_equivalents 0.0469
_diffrn_reflns_av_sigmaI/netI 0.0539
_diffrn_reflns_limit_h_max 16
_diffrn_reflns_limit_h_min -16
_diffrn_reflns_limit_k_max 17
_diffrn_reflns_limit_k_min -16
_diffrn_reflns_limit_l_max 17
_diffrn_reflns_limit_l_min -17
_diffrn_reflns_number 14250
_diffrn_reflns_theta_full 24.26
_diffrn_reflns_theta_max 24.26
_diffrn_reflns_theta_min 2.09
_exptl_absorpt_coefficient_mu 2.140
_exptl_absorpt_correction_T_max 0.774
_exptl_absorpt_correction_T_min 0.620
_exptl_absorpt_correction_type empirical
_exptl_crystal_colour colorless
_exptl_crystal_density_diffrn 1.605
_exptl_crystal_density_method 'not measured'
_exptl_crystal_description bloc
_exptl_crystal_F_000 1528
_exptl_crystal_size_max 0.26
_exptl_crystal_size_mid 0.19
_exptl_crystal_size_min 0.12
_refine_diff_density_max 1.295
_refine_diff_density_min -2.153
_refine_diff_density_rms 0.174
_refine_ls_extinction_method none
_refine_ls_goodness_of_fit_ref 1.199
_refine_ls_hydrogen_treatment constr
_refine_ls_matrix_type full
_refine_ls_number_parameters 370
_refine_ls_number_reflns 5002
_refine_ls_number_restraints 0
_refine_ls_restrained_S_all 1.199
_refine_ls_R_factor_all 0.1187
_refine_ls_R_factor_gt 0.0968
_refine_ls_shift/su_max 0.000
_refine_ls_shift/su_mean 0.000
_refine_ls_structure_factor_coef Fsqd
_refine_ls_weighting_details 'calc w=1/[\s^2^(Fo^2^)+(0.0565P)^2^+36.2878P] where P=(Fo^2^+2Fc^2^)/3'
_refine_ls_weighting_scheme calc
_refine_ls_wR_factor_gt 0.2284
_refine_ls_wR_factor_ref 0.2382
_reflns_number_gt 3603
_reflns_number_total 5002
_reflns_threshold_expression >2sigma(I)
_cod_data_source_file cg100885e_si_002.cif
_cod_data_source_block New2
_cod_original_sg_symbol_H-M P2(1)/c
_cod_database_code 4502034

loop_
_symmetry_equiv_pos_as_xyz
'x, y, z'
'-x, y+1/2, -z+1/2'
'-x, -y, -z'
'x, -y-1/2, z-1/2'

loop_
_atom_site_label
_atom_site_type_symbol
_atom_site_fract_x
_atom_site_fract_y
_atom_site_fract_z
_atom_site_U_iso_or_equiv
_atom_site_adp_type
_atom_site_occupancy
_atom_site_symmetry_multiplicity
_atom_site_calc_flag
_atom_site_refinement_flags
Br1 Br -0.08864(15) 0.20742(16) 0.54224(17) 0.1167(8) Uani 1 1 d .
Zn1 Zn 0.07227(7) 0.24442(6) 0.56544(7) 0.0240(3) Uani 1 1 d .
O1 O 0.8495(5) 0.7429(4) 0.7928(4) 0.0366(15) Uani 1 1 d .
O2 O 0.7089(6) 0.7351(7) 0.8156(5) 0.074(3) Uani 1 1 d .
O3 O 0.1017(10) 0.4625(6) 0.5735(6) 0.102(4) Uani 1 1 d .
O4 O 0.0805(5) 0.3446(4) 0.4879(4) 0.0387(16) Uani 1 1 d .
O5 O 0.1629(7) 1.0598(5) 0.5917(6) 0.066(3) Uani 1 1 d .
O6 O 0.1071(5) 1.1655(4) 0.4829(5) 0.0396(16) Uani 1 1 d .
N1 N 0.5856(5) 0.6850(5) 0.4631(5) 0.0254(16) Uani 1 1 d .
N2 N 0.1330(5) 0.5656(5) 0.2791(5) 0.0253(16) Uani 1 1 d .
N3 N 0.2489(6) 0.9608(5) 0.3247(5) 0.0301(17) Uani 1 1 d .
C1 C 0.4203(6) 0.7013(6) 0.3170(6) 0.0256(19) Uani 1 1 d .
C2 C 0.3395(6) 0.6432(5) 0.2833(6) 0.0238(18) Uani 1 1 d .
C3 C 0.2412(6) 0.6765(5) 0.2447(5) 0.0226(18) Uani 1 1 d .
C4 C 0.2240(6) 0.7662(6) 0.2421(6) 0.0264(19) Uani 1 1 d .
C5 C 0.3070(6) 0.8228(6) 0.2718(6) 0.0258(19) Uani 1 1 d .
C6 C 0.4053(6) 0.7913(6) 0.3092(6) 0.0262(19) Uani 1 1 d .
C7 C 0.4947(7) 0.8520(7) 0.3412(8) 0.044(2) Uani 1 1 d .
H7A H 0.5559 0.8187 0.3655 0.065 Uiso 1 1 calc R
H7B H 0.4943 0.8895 0.3914 0.065 Uiso 1 1 calc R
H7C H 0.4907 0.8863 0.2871 0.065 Uiso 1 1 calc R
C8 C 0.3563(8) 0.5452(6) 0.2878(8) 0.042(2) Uani 1 1 d .
H8A H 0.4274 0.5333 0.3146 0.063 Uiso 1 1 calc R
H8B H 0.3244 0.5213 0.2237 0.063 Uiso 1 1 calc R
H8C H 0.3279 0.5193 0.3279 0.063 Uiso 1 1 calc R
C9 C 0.1175(7) 0.8028(7) 0.2067(7) 0.042(2) Uani 1 1 d .
H9A H 0.1205 0.8650 0.2101 0.063 Uiso 1 1 calc R
H9B H 0.0866 0.7812 0.2469 0.063 Uiso 1 1 calc R
H9C H 0.0783 0.7850 0.1409 0.063 Uiso 1 1 calc R
C10 C 0.2868(8) 0.9197(6) 0.2585(7) 0.036(2) Uani 1 1 d .
H10A H 0.3489 0.9485 0.2668 0.044 Uiso 1 1 calc R
H10B H 0.2380 0.9299 0.1923 0.044 Uiso 1 1 calc R
C11 C 0.1521(6) 0.6147(6) 0.2028(6) 0.028(2) Uani 1 1 d .
H11A H 0.0921 0.6475 0.1633 0.034 Uiso 1 1 calc R
H11B H 0.1643 0.5733 0.1609 0.034 Uiso 1 1 calc R
C12 C 0.5285(6) 0.6658(7) 0.3551(6) 0.034(2) Uani 1 1 d .
H12A H 0.5267 0.6036 0.3444 0.041 Uiso 1 1 calc R
H12B H 0.5632 0.6926 0.3200 0.041 Uiso 1 1 calc R
C13 C 0.7554(8) 0.7338(7) 0.7656(6) 0.040(2) Uani 1 1 d .
C14 C 0.6956(6) 0.7151(6) 0.6564(6) 0.0271(19) Uani 1 1 d .
C15 C 0.7399(6) 0.7251(6) 0.5936(6) 0.029(2) Uani 1 1 d .
H15A H 0.8071 0.7419 0.6165 0.035 Uiso 1 1 calc R
C16 C 0.6831(7) 0.7099(6) 0.4952(6) 0.033(2) Uani 1 1 d .
H16A H 0.7121 0.7168 0.4518 0.040 Uiso 1 1 calc R
C17 C 0.5419(7) 0.6739(7) 0.5230(7) 0.040(2) Uani 1 1 d .
H17A H 0.4751 0.6557 0.4989 0.048 Uiso 1 1 calc R
C18 C 0.5960(7) 0.6894(8) 0.6218(7) 0.044(3) Uani 1 1 d .
H18A H 0.5654 0.6825 0.6639 0.053 Uiso 1 1 calc R
C19 C 0.0974(8) 0.4217(7) 0.5037(7) 0.038(2) Uani 1 1 d .
C20 C 0.1043(7) 0.4735(6) 0.4189(6) 0.030(2) Uani 1 1 d .
C21 C 0.1250(8) 0.5620(6) 0.4293(7) 0.043(3) Uani 1 1 d .
H21A H 0.1285 0.5907 0.4843 0.051 Uiso 1 1 calc R
C22 C 0.1401(8) 0.6065(6) 0.3604(7) 0.039(2) Uani 1 1 d .
H22A H 0.1553 0.6655 0.3687 0.047 Uiso 1 1 calc R
C23 C 0.1067(6) 0.4818(6) 0.2646(6) 0.030(2) Uani 1 1 d .
H23A H 0.0977 0.4555 0.2066 0.036 Uiso 1 1 calc R
C24 C 0.0927(6) 0.4338(6) 0.3347(6) 0.029(2) Uani 1 1 d .
H24A H 0.0755 0.3753 0.3245 0.035 Uiso 1 1 calc R
C25 C 0.1494(7) 1.0926(6) 0.5151(7) 0.034(2) Uani 1 1 d .
C26 C 0.1838(7) 1.0460(6) 0.4464(7) 0.031(2) Uani 1 1 d .
C27 C 0.1529(7) 1.0707(6) 0.3526(7) 0.033(2) Uani 1 1 d .
H27A H 0.1079 1.1167 0.3286 0.039 Uiso 1 1 calc R
C28 C 0.1871(7) 1.0289(6) 0.2925(6) 0.035(2) Uani 1 1 d .
H28A H 0.1671 1.0481 0.2291 0.042 Uiso 1 1 calc R
C29 C 0.2789(8) 0.9339(6) 0.4161(7) 0.041(2) Uani 1 1 d .
H29A H 0.3217 0.8863 0.4379 0.049 Uiso 1 1 calc R
C30 C 0.2481(9) 0.9749(7) 0.4775(7) 0.046(3) Uani 1 1 d .
H30A H 0.2702 0.9554 0.5409 0.055 Uiso 1 1 calc R

loop_
_atom_site_aniso_label
_atom_site_aniso_U_11
_atom_site_aniso_U_22
_atom_site_aniso_U_33
_atom_site_aniso_U_23
_atom_site_aniso_U_13
_atom_site_aniso_U_12
Br1 0.0944(13) 0.1383(18) 0.1273(17) -0.0252(14) 0.0566(12) -0.0155(12)
Zn1 0.0274(5) 0.0289(6) 0.0172(5) 0.0012(4) 0.0108(4) 0.0024(4)
O1 0.034(4) 0.053(4) 0.019(3) 0.001(3) 0.007(3) -0.008(3)
O2 0.048(5) 0.154(9) 0.027(4) -0.024(5) 0.023(4) 0.005(5)
O3 0.217(13) 0.056(6) 0.052(5) -0.005(5) 0.076(7) -0.036(7)
O4 0.049(4) 0.034(4) 0.028(3) 0.005(3) 0.012(3) -0.006(3)
O5 0.136(8) 0.039(4) 0.057(5) 0.019(4) 0.072(6) 0.029(5)
O6 0.053(4) 0.033(4) 0.040(4) 0.004(3) 0.026(3) 0.008(3)
N1 0.019(4) 0.039(4) 0.017(3) -0.001(3) 0.006(3) 0.002(3)
N2 0.024(4) 0.028(4) 0.026(4) -0.002(3) 0.014(3) -0.003(3)
N3 0.041(5) 0.022(4) 0.029(4) -0.002(3) 0.016(4) 0.005(3)
C1 0.020(4) 0.036(5) 0.018(4) 0.001(4) 0.005(3) 0.001(4)
C2 0.029(5) 0.028(5) 0.015(4) 0.005(3) 0.009(4) 0.006(4)
C3 0.027(5) 0.030(5) 0.013(4) 0.002(3) 0.011(4) 0.002(4)
C4 0.029(4) 0.036(5) 0.016(4) -0.002(4) 0.011(3) 0.008(4)
C5 0.030(5) 0.032(5) 0.021(4) -0.001(4) 0.016(4) 0.005(4)
C6 0.025(5) 0.032(5) 0.024(5) -0.003(4) 0.013(4) -0.004(4)
C7 0.040(6) 0.040(6) 0.053(6) -0.009(5) 0.022(5) -0.006(5)
C8 0.044(6) 0.026(5) 0.055(7) 0.003(5) 0.019(5) 0.006(4)
C9 0.028(5) 0.050(6) 0.039(6) -0.004(5) 0.005(4) 0.010(4)
C10 0.060(6) 0.030(5) 0.032(5) 0.003(4) 0.031(5) 0.009(5)
C11 0.031(5) 0.040(5) 0.014(4) 0.005(4) 0.011(4) -0.003(4)
C12 0.028(5) 0.052(6) 0.020(4) -0.005(4) 0.008(4) 0.010(4)
C13 0.051(7) 0.044(6) 0.020(5) -0.001(4) 0.009(5) 0.010(5)
C14 0.027(5) 0.038(5) 0.016(4) -0.002(4) 0.008(4) 0.006(4)
C15 0.016(4) 0.046(6) 0.018(4) -0.003(4) 0.001(3) -0.001(4)
C16 0.031(5) 0.045(6) 0.028(5) 0.004(4) 0.017(4) 0.006(4)
C17 0.023(5) 0.068(7) 0.033(5) 0.002(5) 0.016(4) -0.007(5)
C18 0.037(6) 0.075(8) 0.024(5) 0.007(5) 0.016(5) -0.003(5)
C19 0.051(6) 0.037(6) 0.026(5) -0.008(4) 0.015(5) -0.010(5)
C20 0.037(5) 0.026(5) 0.029(5) -0.001(4) 0.016(4) -0.006(4)
C21 0.078(8) 0.030(5) 0.037(6) -0.006(4) 0.040(6) -0.009(5)
C22 0.059(7) 0.029(5) 0.037(6) -0.007(4) 0.027(5) -0.007(5)
C23 0.029(5) 0.036(5) 0.024(5) -0.006(4) 0.010(4) -0.006(4)
C24 0.029(5) 0.029(5) 0.033(5) -0.004(4) 0.016(4) -0.009(4)
C25 0.048(6) 0.023(5) 0.039(6) -0.003(4) 0.025(5) 0.002(4)
C26 0.041(5) 0.027(5) 0.033(5) -0.003(4) 0.023(4) -0.001(4)
C27 0.039(5) 0.025(5) 0.034(5) 0.002(4) 0.016(4) 0.010(4)
C28 0.048(6) 0.035(5) 0.022(5) 0.002(4) 0.015(4) 0.010(4)
C29 0.063(7) 0.034(5) 0.026(5) 0.006(4) 0.019(5) 0.018(5)
C30 0.078(8) 0.043(6) 0.030(5) 0.010(5) 0.035(5) 0.023(6)

loop_
_atom_type_symbol
_atom_type_description
_atom_type_scat_dispersion_real
_atom_type_scat_dispersion_imag
_atom_type_scat_source
C C 0.0033 0.0016 'International Tables Vol C Tables 4.2.6.8 and 6.1.1.4'
H H 0.0000 0.0000 'International Tables Vol C Tables 4.2.6.8 and 6.1.1.4'
N N 0.0061 0.0033 'International Tables Vol C Tables 4.2.6.8 and 6.1.1.4'
O O 0.0106 0.0060 'International Tables Vol C Tables 4.2.6.8 and 6.1.1.4'
Zn Zn 0.2839 1.4301 'International Tables Vol C Tables 4.2.6.8 and 6.1.1.4'
Br Br -0.2901 2.4595 'International Tables Vol C Tables 4.2.6.8 and 6.1.1.4'

loop_
_geom_angle_atom_site_label_1
_geom_angle_atom_site_label_2
_geom_angle_atom_site_label_3
_geom_angle
_geom_angle_site_symmetry_1
_geom_angle_site_symmetry_3
O6 Zn1 O1 120.4(3) 1_545 2_646
O6 Zn1 O4 90.2(3) 1_545 .
O1 Zn1 O4 120.6(3) 2_646 .
O6 Zn1 Br1 105.9(2) 1_545 .
O1 Zn1 Br1 104.3(2) 2_646 .
O4 Zn1 Br1 114.7(2) . .
C13 O1 Zn1 114.0(6) . 2_656
C19 O4 Zn1 134.6(6) . .
C25 O6 Zn1 120.9(6) . 1_565
C17 N1 C16 121.9(7) . .
C17 N1 C12 120.8(7) . .
C16 N1 C12 117.2(7) . .
C23 N2 C22 120.3(8) . .
C23 N2 C11 119.4(7) . .
C22 N2 C11 120.3(7) . .
C28 N3 C29 120.0(8) . .
C28 N3 C10 118.3(7) . .
C29 N3 C10 121.6(8) . .
C2 C1 C6 121.7(8) . .
C2 C1 C12 119.2(8) . .
C6 C1 C12 118.9(8) . .
C1 C2 C3 118.7(8) . .
C1 C2 C8 121.4(8) . .
C3 C2 C8 119.9(8) . .
C2 C3 C4 120.8(8) . .
C2 C3 C11 119.5(8) . .
C4 C3 C11 119.6(7) . .
C3 C4 C5 118.8(8) . .
C3 C4 C9 121.2(8) . .
C5 C4 C9 120.0(8) . .
C6 C5 C4 121.3(8) . .
C6 C5 C10 120.4(8) . .
C4 C5 C10 118.3(8) . .
C5 C6 C1 118.5(8) . .
C5 C6 C7 121.4(8) . .
C1 C6 C7 120.1(8) . .
N3 C10 C5 115.9(7) . .
N2 C11 C3 113.3(6) . .
N1 C12 C1 110.2(7) . .
O2 C13 O1 127.7(9) . .
O2 C13 C14 117.7(9) . .
O1 C13 C14 114.5(8) . .
C15 C14 C18 120.0(8) . .
C15 C14 C13 120.7(8) . .
C18 C14 C13 119.3(8) . .
C14 C15 C16 119.3(8) . .
N1 C16 C15 119.6(8) . .
N1 C17 C18 120.1(8) . .
C14 C18 C17 119.1(8) . .
O3 C19 O4 127.6(10) . .
O3 C19 C20 117.6(9) . .
O4 C19 C20 114.5(8) . .
C24 C20 C21 118.6(8) . .
C24 C20 C19 121.6(8) . .
C21 C20 C19 119.7(8) . .
C22 C21 C20 120.7(9) . .
C21 C22 N2 120.1(9) . .
N2 C23 C24 121.0(8) . .
C20 C24 C23 119.1(8) . .
O5 C25 O6 126.4(9) . .
O5 C25 C26 120.0(8) . .
O6 C25 C26 113.6(8) . .
C27 C26 C30 117.1(8) . .
C27 C26 C25 122.1(8) . .
C30 C26 C25 120.8(8) . .
C26 C27 C28 121.1(8) . .
N3 C28 C27 120.2(8) . .
N3 C29 C30 121.1(9) . .
C29 C30 C26 120.5(9) . .

loop_
_geom_bond_atom_site_label_1
_geom_bond_atom_site_label_2
_geom_bond_distance
_geom_bond_site_symmetry_2
Br1 Zn1 2.299(2) .
Zn1 O6 1.964(6) 1_545
Zn1 O1 1.970(6) 2_646
Zn1 O4 1.977(6) .
O1 C13 1.267(12) .
O1 Zn1 1.970(6) 2_656
O2 C13 1.217(12) .
O3 C19 1.213(12) .
O4 C19 1.215(11) .
O5 C25 1.209(11) .
O6 C25 1.274(11) .
O6 Zn1 1.964(6) 1_565
N1 C17 1.329(11) .
N1 C16 1.352(11) .
N1 C12 1.526(10) .
N2 C23 1.337(11) .
N2 C22 1.354(11) .
N2 C11 1.508(10) .
N3 C28 1.335(11) .
N3 C29 1.335(11) .
N3 C10 1.484(11) .
C1 C2 1.396(12) .
C1 C6 1.401(12) .
C1 C12 1.537(12) .
C2 C3 1.400(11) .
C2 C8 1.526(12) .
C3 C4 1.401(12) .
C3 C11 1.518(12) .
C4 C5 1.405(12) .
C4 C9 1.524(12) .
C5 C6 1.391(12) .
C5 C10 1.518(12) .
C6 C7 1.509(13) .
C13 C14 1.545(12) .
C14 C15 1.373(12) .
C14 C18 1.381(13) .
C15 C16 1.392(12) .
C17 C18 1.393(13) .
C19 C20 1.557(13) .
C20 C24 1.366(12) .
C20 C21 1.390(13) .
C21 C22 1.348(13) .
C23 C24 1.383(12) .
C25 C26 1.520(12) .
C26 C27 1.358(13) .
C26 C30 1.389(13) .
C27 C28 1.375(12) .
C29 C30 1.353(13) .
